data_4316253
loop_
_publ_author_name
'Florian Blasberg'
'Jan W. Bats'
'Michael Bolte'
'Hans-Wolfram Lerner'
'Matthias Wagner'

_publ_contact_author
;
      Dr. Michael Bolte
      Institut f\"ur Anorganische Chemie
      J. W. Goethe-Universit\"at
      Max-von-Laue-Str. 7
      60438 Frankfurt/Main
      Germany
;
_publ_contact_author_email bolte@chemie.uni-frankfurt.de
_publ_contact_author_fax '49 69 798 29239'
_publ_contact_author_phone '49 69 798 29136'
_publ_section_title
;
 Para-Quinone-Containing Bis(pyrazol-1-yl)methane Ligands: Coordination
 Behavior Toward CoII and a C-H Activation Reaction with CeIV
;
_journal_name_full 'Inorganic Chemistry'
_journal_page_first 7435
_journal_page_last 7445
_journal_paper_doi 10.1021/ic100754k
_journal_volume 49
_journal_year 2010
_chemical_formula_moiety 'C17 H20 N4 O2'
_chemical_formula_sum 'C17 H20 N4 O2'
_chemical_formula_weight 312.37
_chemical_name_systematic ?
_space_group_IT_number 2
_symmetry_cell_setting triclinic
_symmetry_space_group_name_Hall '-P 1'
_symmetry_space_group_name_H-M 'P -1'
_atom_sites_solution_hydrogens geom
_atom_sites_solution_primary direct
_atom_sites_solution_secondary difmap
_audit_creation_method SHELXL-97
_cell_angle_alpha 105.627(7)
_cell_angle_beta 97.151(8)
_cell_angle_gamma 116.804(7)
_cell_formula_units_Z 2
_cell_length_a 8.7896(8)
_cell_length_b 9.5608(9)
_cell_length_c 11.7126(11)
_cell_measurement_reflns_used 6455
_cell_measurement_temperature 173(2)
_cell_measurement_theta_max 25.8
_cell_measurement_theta_min 3.7
_cell_volume 810.67(16)
_computing_cell_refinement 'X-Area (Stoe & Cie, 2001)'
_computing_data_collection 'X-Area (Stoe & Cie, 2001)'
_computing_data_reduction 'X-Area (Stoe & Cie, 2001)'
_computing_molecular_graphics 'XP in SHELXTL-Plus (Sheldrick, 1991)'
_computing_publication_material SHELXL97
_computing_structure_refinement 'SHELXL97 (Sheldrick, 2008) '
_computing_structure_solution 'SHELXS97 (Sheldrick, 2008) '
_diffrn_ambient_temperature 173(2)
_diffrn_measured_fraction_theta_full 0.993
_diffrn_measured_fraction_theta_max 0.988
_diffrn_measurement_device_type 'STOE IPDS II two-circle-diffractometer'
_diffrn_measurement_method \w
_diffrn_radiation_monochromator graphite
_diffrn_radiation_source 'fine-focus sealed tube'
_diffrn_radiation_type MoK\a
_diffrn_radiation_wavelength 0.71073
_diffrn_reflns_av_R_equivalents 0.0349
_diffrn_reflns_av_sigmaI/netI 0.0338
_diffrn_reflns_limit_h_max 8
_diffrn_reflns_limit_h_min -10
_diffrn_reflns_limit_k_max 11
_diffrn_reflns_limit_k_min -11
_diffrn_reflns_limit_l_max 14
_diffrn_reflns_limit_l_min -14
_diffrn_reflns_number 7150
_diffrn_reflns_theta_full 25.00
_diffrn_reflns_theta_max 25.58
_diffrn_reflns_theta_min 3.70
_diffrn_standards_number 0
_exptl_absorpt_coefficient_mu 0.087
_exptl_absorpt_correction_type none
_exptl_crystal_colour colourless
_exptl_crystal_density_diffrn 1.280
_exptl_crystal_density_method 'not measured'
_exptl_crystal_description block
_exptl_crystal_F_000 332
_exptl_crystal_size_max 0.48
_exptl_crystal_size_mid 0.47
_exptl_crystal_size_min 0.44
_refine_diff_density_max 0.239
_refine_diff_density_min -0.179
_refine_diff_density_rms 0.039
_refine_ls_extinction_coef 0.057(6)
_refine_ls_extinction_expression Fc^*^=kFc[1+0.001xFc^2^\l^3^/sin(2\q)]^-1/4^
_refine_ls_extinction_method SHELXL
_refine_ls_goodness_of_fit_ref 1.050
_refine_ls_hydrogen_treatment constr
_refine_ls_matrix_type full
_refine_ls_number_parameters 213
_refine_ls_number_reflns 3022
_refine_ls_number_restraints 0
_refine_ls_restrained_S_all 1.050
_refine_ls_R_factor_all 0.0465
_refine_ls_R_factor_gt 0.0366
_refine_ls_shift/su_max 0.002
_refine_ls_shift/su_mean 0.000
_refine_ls_structure_factor_coef Fsqd
_refine_ls_weighting_details 'calc w=1/[\s^2^(Fo^2^)+(0.0619P)^2^+0.0507P] where P=(Fo^2^+2Fc^2^)/3'
_refine_ls_weighting_scheme calc
_refine_ls_wR_factor_gt 0.0978
_refine_ls_wR_factor_ref 0.1019
_reflns_number_gt 2469
_reflns_number_total 3022
_reflns_threshold_expression I>2\s(I)
_cod_data_source_file ic100754k_si_002_05.cif
_cod_data_source_block L2Me
_cod_depositor_comments
;
The following automatic conversions were performed:

'_symmetry_cell_setting' value 'Triclinic' changed to 'triclinic'
according to the built-in table from CIF Core dictionary named
'cif_core.dic' version 2.4.1 from 2010-06-29.

Automatic conversion script
Id: cif_fix_values 1646 2011-03-28 12:23:43Z adriana 
;
_cod_database_code 4316253

loop_
_symmetry_equiv_pos_as_xyz
'x, y, z'
'-x, -y, -z'

loop_
_atom_site_label
_atom_site_type_symbol
_atom_site_fract_x
_atom_site_fract_y
_atom_site_fract_z
_atom_site_U_iso_or_equiv
_atom_site_adp_type
_atom_site_occupancy
_atom_site_symmetry_multiplicity
_atom_site_calc_flag
_atom_site_refinement_flags
_atom_site_disorder_assembly
_atom_site_disorder_group
O1 O 0.21758(14) 0.69084(13) 0.49403(9) 0.0348(3) Uani 1 1 d . . .
O2 O 0.45053(14) 0.98157(12) 0.15617(9) 0.0331(3) Uani 1 1 d . . .
C1 C 0.35134(17) 0.71206(15) 0.33414(11) 0.0225(3) Uani 1 1 d . . .
C2 C 0.27787(17) 0.77786(16) 0.41833(12) 0.0254(3) Uani 1 1 d . . .
C3 C 0.26882(18) 0.91853(17) 0.41774(13) 0.0292(3) Uani 1 1 d . . .
H3 H 0.2232 0.9657 0.4765 0.035 Uiso 1 1 calc R . .
C4 C 0.32609(18) 0.99155(17) 0.33169(13) 0.0281(3) Uani 1 1 d . . .
H4 H 0.3184 1.0874 0.3313 0.034 Uiso 1 1 calc R . .
C5 C 0.39418(18) 0.92397(16) 0.24690(12) 0.0252(3) Uani 1 1 d . . .
C6 C 0.40928(18) 0.78609(16) 0.25015(11) 0.0240(3) Uani 1 1 d . . .
H6 H 0.4601 0.7425 0.1938 0.029 Uiso 1 1 calc R . .
C7 C 0.1557(2) 0.7582(2) 0.58946(13) 0.0363(4) Uani 1 1 d . . .
H7A H 0.2521 0.8704 0.6452 0.054 Uiso 1 1 calc R . .
H7B H 0.1172 0.6838 0.6363 0.054 Uiso 1 1 calc R . .
H7C H 0.0553 0.7665 0.5524 0.054 Uiso 1 1 calc R . .
C8 C 0.4527(2) 1.13189(18) 0.15567(14) 0.0374(4) Uani 1 1 d . . .
H8A H 0.3320 1.1137 0.1451 0.056 Uiso 1 1 calc R . .
H8B H 0.4960 1.1604 0.0873 0.056 Uiso 1 1 calc R . .
H8C H 0.5315 1.2245 0.2343 0.056 Uiso 1 1 calc R . .
C11 C 0.36122(17) 0.55961(16) 0.33870(11) 0.0228(3) Uani 1 1 d . . .
H11 H 0.3714 0.5636 0.4257 0.027 Uiso 1 1 calc R . .
N11 N 0.19745(14) 0.40529(13) 0.25983(10) 0.0230(3) Uani 1 1 d . . .
N12 N 0.15650(15) 0.25804(13) 0.27619(11) 0.0274(3) Uani 1 1 d . . .
C13 C 0.00493(19) 0.14285(17) 0.18818(13) 0.0297(3) Uani 1 1 d . . .
C14 C -0.05077(19) 0.21583(18) 0.11632(13) 0.0329(3) Uani 1 1 d . . .
H14 H -0.1547 0.1606 0.0486 0.039 Uiso 1 1 calc R . .
C15 C 0.07566(19) 0.38306(17) 0.16402(12) 0.0288(3) Uani 1 1 d . . .
H15 H 0.0774 0.4675 0.1352 0.035 Uiso 1 1 calc R . .
C16 C -0.0867(2) -0.03856(18) 0.17604(16) 0.0444(4) Uani 1 1 d . . .
H16A H -0.0702 -0.1052 0.1041 0.067 Uiso 1 1 calc R . .
H16B H -0.2140 -0.0809 0.1651 0.067 Uiso 1 1 calc R . .
H16C H -0.0356 -0.0480 0.2509 0.067 Uiso 1 1 calc R . .
N21 N 0.51445(14) 0.55643(13) 0.30723(9) 0.0224(3) Uani 1 1 d . . .
N22 N 0.52109(15) 0.51610(13) 0.18816(9) 0.0242(3) Uani 1 1 d . . .
C23 C 0.68486(18) 0.54331(16) 0.19552(12) 0.0236(3) Uani 1 1 d . . .
C24 C 0.78261(19) 0.60102(18) 0.31857(13) 0.0318(3) Uani 1 1 d . . .
H24 H 0.9021 0.6286 0.3480 0.038 Uiso 1 1 calc R . .
C25 C 0.67081(18) 0.60953(17) 0.38746(12) 0.0287(3) Uani 1 1 d . . .
H25 H 0.6977 0.6458 0.4750 0.034 Uiso 1 1 calc R . .
C26 C 0.7429(2) 0.51071(19) 0.08145(13) 0.0320(3) Uani 1 1 d . . .
H26A H 0.7299 0.3986 0.0564 0.048 Uiso 1 1 calc R . .
H26B H 0.8678 0.5960 0.0984 0.048 Uiso 1 1 calc R . .
H26C H 0.6691 0.5162 0.0148 0.048 Uiso 1 1 calc R . .

loop_
_atom_site_aniso_label
_atom_site_aniso_U_11
_atom_site_aniso_U_22
_atom_site_aniso_U_33
_atom_site_aniso_U_23
_atom_site_aniso_U_13
_atom_site_aniso_U_12
O1 0.0400(6) 0.0363(6) 0.0349(5) 0.0157(5) 0.0235(5) 0.0201(5)
O2 0.0434(6) 0.0260(5) 0.0389(5) 0.0178(4) 0.0185(5) 0.0197(5)
C1 0.0188(7) 0.0198(6) 0.0242(6) 0.0053(5) 0.0046(5) 0.0079(5)
C2 0.0195(7) 0.0245(7) 0.0252(7) 0.0062(5) 0.0064(5) 0.0074(6)
C3 0.0256(7) 0.0265(7) 0.0316(7) 0.0036(6) 0.0103(6) 0.0136(6)
C4 0.0248(7) 0.0203(6) 0.0353(7) 0.0058(6) 0.0055(6) 0.0114(6)
C5 0.0220(7) 0.0206(6) 0.0276(7) 0.0076(5) 0.0054(5) 0.0076(6)
C6 0.0228(7) 0.0211(6) 0.0259(6) 0.0058(5) 0.0083(5) 0.0106(5)
C7 0.0318(8) 0.0466(9) 0.0268(7) 0.0087(6) 0.0135(6) 0.0183(7)
C8 0.0451(9) 0.0240(7) 0.0459(9) 0.0176(6) 0.0117(7) 0.0174(7)
C11 0.0221(7) 0.0228(6) 0.0224(6) 0.0083(5) 0.0078(5) 0.0100(6)
N11 0.0217(6) 0.0203(5) 0.0285(6) 0.0107(4) 0.0100(5) 0.0101(5)
N12 0.0280(6) 0.0215(6) 0.0377(6) 0.0139(5) 0.0148(5) 0.0136(5)
C13 0.0265(7) 0.0232(7) 0.0379(8) 0.0080(6) 0.0161(6) 0.0113(6)
C14 0.0263(8) 0.0293(7) 0.0322(7) 0.0062(6) 0.0054(6) 0.0091(6)
C15 0.0280(8) 0.0278(7) 0.0299(7) 0.0118(6) 0.0074(6) 0.0131(6)
C16 0.0390(9) 0.0230(8) 0.0635(11) 0.0120(7) 0.0162(8) 0.0115(7)
N21 0.0228(6) 0.0241(6) 0.0224(5) 0.0103(4) 0.0066(4) 0.0125(5)
N22 0.0264(6) 0.0265(6) 0.0229(5) 0.0097(5) 0.0076(5) 0.0155(5)
C23 0.0233(7) 0.0202(6) 0.0305(7) 0.0118(5) 0.0087(5) 0.0120(5)
C24 0.0201(7) 0.0360(8) 0.0330(7) 0.0108(6) 0.0030(6) 0.0114(6)
C25 0.0257(8) 0.0307(7) 0.0237(7) 0.0093(6) 0.0013(6) 0.0114(6)
C26 0.0331(8) 0.0361(8) 0.0353(7) 0.0153(6) 0.0151(6) 0.0216(7)

loop_
_atom_type_symbol
_atom_type_description
_atom_type_scat_dispersion_real
_atom_type_scat_dispersion_imag
_atom_type_scat_source
C C 0.0033 0.0016 'International Tables Vol C Tables 4.2.6.8 and 6.1.1.4'
H H 0.0000 0.0000 'International Tables Vol C Tables 4.2.6.8 and 6.1.1.4'
N N 0.0061 0.0033 'International Tables Vol C Tables 4.2.6.8 and 6.1.1.4'
O O 0.0106 0.0060 'International Tables Vol C Tables 4.2.6.8 and 6.1.1.4'

loop_
_geom_angle_atom_site_label_1
_geom_angle_atom_site_label_2
_geom_angle_atom_site_label_3
_geom_angle
_geom_angle_site_symmetry_1
_geom_angle_site_symmetry_3
_geom_angle_publ_flag
C2 O1 C7 118.19(11) . . ?
C5 O2 C8 117.21(11) . . ?
C6 C1 C2 119.50(12) . . ?
C6 C1 C11 122.52(11) . . ?
C2 C1 C11 117.97(11) . . ?
O1 C2 C3 125.68(12) . . ?
O1 C2 C1 114.82(12) . . ?
C3 C2 C1 119.49(12) . . ?
C2 C3 C4 120.59(12) . . ?
C2 C3 H3 119.7 . . ?
C4 C3 H3 119.7 . . ?
C5 C4 C3 119.77(12) . . ?
C5 C4 H4 120.1 . . ?
C3 C4 H4 120.1 . . ?
O2 C5 C4 125.26(12) . . ?
O2 C5 C6 115.01(11) . . ?
C4 C5 C6 119.73(12) . . ?
C1 C6 C5 120.85(12) . . ?
C1 C6 H6 119.6 . . ?
C5 C6 H6 119.6 . . ?
O1 C7 H7A 109.5 . . ?
O1 C7 H7B 109.5 . . ?
H7A C7 H7B 109.5 . . ?
O1 C7 H7C 109.5 . . ?
H7A C7 H7C 109.5 . . ?
H7B C7 H7C 109.5 . . ?
O2 C8 H8A 109.5 . . ?
O2 C8 H8B 109.5 . . ?
H8A C8 H8B 109.5 . . ?
O2 C8 H8C 109.5 . . ?
H8A C8 H8C 109.5 . . ?
H8B C8 H8C 109.5 . . ?
N21 C11 N11 110.56(10) . . ?
N21 C11 C1 113.59(10) . . ?
N11 C11 C1 110.33(10) . . ?
N21 C11 H11 107.4 . . ?
N11 C11 H11 107.4 . . ?
C1 C11 H11 107.4 . . ?
C15 N11 N12 111.87(11) . . ?
C15 N11 C11 128.33(11) . . ?
N12 N11 C11 119.74(10) . . ?
C13 N12 N11 104.68(11) . . ?
N12 C13 C14 111.05(12) . . ?
N12 C13 C16 121.23(13) . . ?
C14 C13 C16 127.72(14) . . ?
C15 C14 C13 105.57(13) . . ?
C15 C14 H14 127.2 . . ?
C13 C14 H14 127.2 . . ?
N11 C15 C14 106.83(12) . . ?
N11 C15 H15 126.6 . . ?
C14 C15 H15 126.6 . . ?
C13 C16 H16A 109.5 . . ?
C13 C16 H16B 109.5 . . ?
H16A C16 H16B 109.5 . . ?
C13 C16 H16C 109.5 . . ?
H16A C16 H16C 109.5 . . ?
H16B C16 H16C 109.5 . . ?
C25 N21 N22 111.77(11) . . ?
C25 N21 C11 126.44(11) . . ?
N22 N21 C11 121.35(10) . . ?
C23 N22 N21 104.84(10) . . ?
N22 C23 C24 110.94(12) . . ?
N22 C23 C26 120.76(12) . . ?
C24 C23 C26 128.29(13) . . ?
C25 C24 C23 105.68(12) . . ?
C25 C24 H24 127.2 . . ?
C23 C24 H24 127.2 . . ?
N21 C25 C24 106.76(12) . . ?
N21 C25 H25 126.6 . . ?
C24 C25 H25 126.6 . . ?
C23 C26 H26A 109.5 . . ?
C23 C26 H26B 109.5 . . ?
H26A C26 H26B 109.5 . . ?
C23 C26 H26C 109.5 . . ?
H26A C26 H26C 109.5 . . ?
H26B C26 H26C 109.5 . . ?

loop_
_geom_bond_atom_site_label_1
_geom_bond_atom_site_label_2
_geom_bond_distance
_geom_bond_site_symmetry_2
_geom_bond_publ_flag
O1 C2 1.3697(16) . ?
O1 C7 1.4281(16) . ?
O2 C5 1.3705(16) . ?
O2 C8 1.4305(16) . ?
C1 C6 1.3794(18) . ?
C1 C2 1.4056(18) . ?
C1 C11 1.5133(17) . ?
C2 C3 1.3843(19) . ?
C3 C4 1.395(2) . ?
C3 H3 0.9500 . ?
C4 C5 1.3831(19) . ?
C4 H4 0.9500 . ?
C5 C6 1.3929(18) . ?
C6 H6 0.9500 . ?
C7 H7A 0.9800 . ?
C7 H7B 0.9800 . ?
C7 H7C 0.9800 . ?
C8 H8A 0.9800 . ?
C8 H8B 0.9800 . ?
C8 H8C 0.9800 . ?
C11 N21 1.4510(16) . ?
C11 N11 1.4565(17) . ?
C11 H11 1.0000 . ?
N11 C15 1.3482(17) . ?
N11 N12 1.3615(14) . ?
N12 C13 1.3317(18) . ?
C13 C14 1.399(2) . ?
C13 C16 1.5020(19) . ?
C14 C15 1.366(2) . ?
C14 H14 0.9500 . ?
C15 H15 0.9500 . ?
C16 H16A 0.9800 . ?
C16 H16B 0.9800 . ?
C16 H16C 0.9800 . ?
N21 C25 1.3497(17) . ?
N21 N22 1.3594(14) . ?
N22 C23 1.3291(17) . ?
C23 C24 1.3984(19) . ?
C23 C26 1.4938(18) . ?
C24 C25 1.363(2) . ?
C24 H24 0.9500 . ?
C25 H25 0.9500 . ?
C26 H26A 0.9800 . ?
C26 H26B 0.9800 . ?
C26 H26C 0.9800 . ?

loop_
_geom_torsion_atom_site_label_1
_geom_torsion_atom_site_label_2
_geom_torsion_atom_site_label_3
_geom_torsion_atom_site_label_4
_geom_torsion
_geom_torsion_site_symmetry_1
_geom_torsion_site_symmetry_2
_geom_torsion_site_symmetry_3
_geom_torsion_site_symmetry_4
_geom_torsion_publ_flag
C7 O1 C2 C3 -6.7(2) . . . . ?
C7 O1 C2 C1 174.51(12) . . . . ?
C6 C1 C2 O1 177.32(11) . . . . ?
C11 C1 C2 O1 -1.89(17) . . . . ?
C6 C1 C2 C3 -1.6(2) . . . . ?
C11 C1 C2 C3 179.20(11) . . . . ?
O1 C2 C3 C4 -176.53(13) . . . . ?
C1 C2 C3 C4 2.3(2) . . . . ?
C2 C3 C4 C5 -0.6(2) . . . . ?
C8 O2 C5 C4 5.4(2) . . . . ?
C8 O2 C5 C6 -174.60(12) . . . . ?
C3 C4 C5 O2 178.32(12) . . . . ?
C3 C4 C5 C6 -1.6(2) . . . . ?
C2 C1 C6 C5 -0.7(2) . . . . ?
C11 C1 C6 C5 178.49(11) . . . . ?
O2 C5 C6 C1 -177.66(11) . . . . ?
C4 C5 C6 C1 2.3(2) . . . . ?
C6 C1 C11 N21 33.79(17) . . . . ?
C2 C1 C11 N21 -147.03(11) . . . . ?
C6 C1 C11 N11 -90.99(14) . . . . ?
C2 C1 C11 N11 88.18(14) . . . . ?
N21 C11 N11 C15 -105.02(14) . . . . ?
C1 C11 N11 C15 21.48(17) . . . . ?
N21 C11 N11 N12 72.06(13) . . . . ?
C1 C11 N11 N12 -161.44(10) . . . . ?
C15 N11 N12 C13 -0.29(14) . . . . ?
C11 N11 N12 C13 -177.83(11) . . . . ?
N11 N12 C13 C14 -0.12(15) . . . . ?
N11 N12 C13 C16 -179.12(12) . . . . ?
N12 C13 C14 C15 0.47(16) . . . . ?
C16 C13 C14 C15 179.39(14) . . . . ?
N12 N11 C15 C14 0.59(15) . . . . ?
C11 N11 C15 C14 177.86(12) . . . . ?
C13 C14 C15 N11 -0.62(15) . . . . ?
N11 C11 N21 C25 -138.86(12) . . . . ?
C1 C11 N21 C25 96.48(14) . . . . ?
N11 C11 N21 N22 49.41(14) . . . . ?
C1 C11 N21 N22 -75.26(14) . . . . ?
C25 N21 N22 C23 0.71(14) . . . . ?
C11 N21 N22 C23 173.55(10) . . . . ?s
N21 N22 C23 C24 -0.11(14) . . . . ?
N21 N22 C23 C26 179.29(11) . . . . ?
N22 C23 C24 C25 -0.50(15) . . . . ?
C26 C23 C24 C25 -179.84(13) . . . . ?
N22 N21 C25 C24 -1.03(15) . . . . ?
C11 N21 C25 C24 -173.43(11) . . . . ?
C23 C24 C25 N21 0.90(15) . . . . ?

loop_
_cod_related_entry_id
_cod_related_entry_database
_cod_related_entry_code
1 ChemSpider 30661006
